data_7015580
loop_
_publ_author_name
'Oliver, Katie'
'White, Andrew J. P.'
'Hogarth, Graeme'
'Wilton-Ely, James D E T'

_publ_section_title
;
 Multimetallic complexes of group 10 and 11 metals based on polydentate
 dithiocarbamate ligands.
;
_journal_issue 22
_journal_name_full 'Dalton transactions (Cambridge, England : 2003)'
_journal_page_first 5852
_journal_page_last 5864
_journal_paper_doi 10.1039/c0dt01745k
_journal_volume 40
_journal_year 2011
_chemical_formula_moiety 'C86 H74 Fe2 N2 Ni2 P4 S4, 2(F6 P), C H2 Cl2'
_chemical_formula_sum 'C87 H76 Cl2 F12 Fe2 N2 Ni2 P6 S4'
_chemical_formula_weight 1991.58
_space_group_IT_number 2
_symmetry_cell_setting triclinic
_symmetry_space_group_name_Hall '-P 1'
_symmetry_space_group_name_H-M 'P -1'
_atom_sites_solution_hydrogens geom
_atom_sites_solution_primary direct
_atom_sites_solution_secondary difmap
_audit_creation_method SHELXL-97
_audit_update_record
;
2011-02-03 # Formatted by publCIF
;
_cell_angle_alpha 96.8975(15)
_cell_angle_beta 97.5228(15)
_cell_angle_gamma 107.7830(15)
_cell_formula_units_Z 2
_cell_length_a 13.5263(2)
_cell_length_b 17.6262(3)
_cell_length_c 19.4449(4)
_cell_measurement_reflns_used 31764
_cell_measurement_temperature 173
_cell_measurement_theta_max 72.3376
_cell_measurement_theta_min 2.3216
_cell_volume 4313.12(14)
_computing_cell_refinement 'CrysAlis RED, Oxford Diffraction Ltd'
_computing_data_collection 'CrysAlis CCD, Oxford Diffraction Ltd'
_computing_data_reduction 'CrysAlis RED, Oxford Diffraction Ltd'
_computing_molecular_graphics 'Bruker SHELXTL'
_computing_publication_material 'Bruker SHELXTL'
_computing_structure_refinement 'SHELXL-97 (Sheldrick, 1997)'
_computing_structure_solution 'SHELXS-97 (Sheldrick, 1990)'
_diffrn_ambient_temperature 173
_diffrn_detector_area_resol_mean 8.2556
_diffrn_measured_fraction_theta_full 0.990
_diffrn_measured_fraction_theta_max 0.990
_diffrn_measurement_device_type 'OD Xcalibur PX Ultra'
_diffrn_measurement_method 'omega scans'
_diffrn_radiation_monochromator graphite
_diffrn_radiation_source 'Enhance Ultra (Cu) X-ray Source'
_diffrn_radiation_type CuK\a
_diffrn_radiation_wavelength 1.54184
_diffrn_reflns_av_R_equivalents 0.0220
_diffrn_reflns_av_sigmaI/netI 0.0262
_diffrn_reflns_limit_h_max 16
_diffrn_reflns_limit_h_min -16
_diffrn_reflns_limit_k_max 21
_diffrn_reflns_limit_k_min -20
_diffrn_reflns_limit_l_max 24
_diffrn_reflns_limit_l_min -23
_diffrn_reflns_number 50144
_diffrn_reflns_theta_full 72.59
_diffrn_reflns_theta_max 72.59
_diffrn_reflns_theta_min 2.33
_diffrn_standards_number 0
_exptl_absorpt_coefficient_mu 6.276
_exptl_absorpt_correction_T_max 0.804
_exptl_absorpt_correction_T_min 0.310
_exptl_absorpt_correction_type analytical
_exptl_absorpt_process_details
;
CrysAlisPro, Oxford Diffraction Ltd.,
Version 1.171.33.48 (release 15-09-2009 CrysAlis171 .NET)
(compiled Sep 15 2009,11:49:04)
Analytical numeric absorption correction using a multifaceted crystal
model based on expressions derived by R.C. Clark & J.S. Reid.
(Clark, R. C. & Reid, J. S. (1995). Acta Cryst. A51, 887-897)
;
_exptl_crystal_colour Red
_exptl_crystal_density_diffrn 1.534
_exptl_crystal_density_method 'not measured'
_exptl_crystal_description 'platy needles'
_exptl_crystal_F_000 2032
_exptl_crystal_size_max 0.33
_exptl_crystal_size_mid 0.19
_exptl_crystal_size_min 0.04
_refine_diff_density_max 0.977
_refine_diff_density_min -0.658
_refine_diff_density_rms 0.067
_refine_ls_extinction_method none
_refine_ls_goodness_of_fit_ref 1.105
_refine_ls_hydrogen_treatment constr
_refine_ls_matrix_type full
_refine_ls_number_parameters 1095
_refine_ls_number_reflns 16955
_refine_ls_number_restraints 225
_refine_ls_restrained_S_all 1.141
_refine_ls_R_factor_all 0.0467
_refine_ls_R_factor_gt 0.0409
_refine_ls_shift/su_max 0.002
_refine_ls_shift/su_mean 0.000
_refine_ls_structure_factor_coef Fsqd
_refine_ls_weighting_details 'calc w=1/[\s^2^(Fo^2^)+(0.0717P)^2^+1.3400P] where P=(Fo^2^+2Fc^2^)/3'
_refine_ls_weighting_scheme calc
_refine_ls_wR_factor_gt 0.1135
_refine_ls_wR_factor_ref 0.1168
_reflns_number_gt 14825
_reflns_number_total 16955
_reflns_threshold_expression >2sigma(I)
_cod_data_source_file c0dt01745k.txt
_cod_data_source_block 2
_cod_original_sg_symbol_H-M P-1
_cod_database_code 7015580

loop_
_symmetry_equiv_pos_as_xyz
'x, y, z'
'-x, -y, -z'

loop_
_atom_site_label
_atom_site_type_symbol
_atom_site_fract_x
_atom_site_fract_y
_atom_site_fract_z
_atom_site_U_iso_or_equiv
_atom_site_adp_type
_atom_site_occupancy
_atom_site_symmetry_multiplicity
_atom_site_calc_flag
_atom_site_refinement_flags
_atom_site_disorder_assembly
_atom_site_disorder_group
Ni1 Ni 0.81182(3) 0.56898(2) 0.33356(2) 0.02835(10) Uani 1 1 d . B .
Ni2 Ni 0.85584(3) 0.88236(2) 0.15044(2) 0.02693(9) Uani 1 1 d . C .
Fe1 Fe 0.52173(3) 0.38051(2) 0.30384(2) 0.03369(10) Uani 1 1 d . . .
Fe2 Fe 0.61178(3) 0.98625(2) 0.14984(2) 0.03221(10) Uani 1 1 d . C .
S1 S 0.87936(5) 0.69868(4) 0.38071(3) 0.03818(14) Uani 1 1 d . . .
C2 C 0.97696(19) 0.70052(14) 0.33122(12) 0.0302(5) Uani 1 1 d . . .
S3 S 0.93919(5) 0.61214(3) 0.27245(3) 0.03397(13) Uani 1 1 d . . .
N4 N 1.06815(16) 0.75846(12) 0.33893(10) 0.0299(4) Uani 1 1 d . A .
C5 C 1.14966(18) 0.74904(14) 0.29886(12) 0.0300(5) Uani 1 1 d . . .
H5A H 1.1352 0.6908 0.2821 0.036 Uiso 1 1 calc R . .
H5B H 1.2190 0.7698 0.3306 0.036 Uiso 1 1 calc R . .
C6 C 1.15575(17) 0.79308(14) 0.23573(12) 0.0286(4) Uani 1 1 d . . .
H6A H 1.1669 0.8509 0.2522 0.034 Uiso 1 1 calc R . .
H6B H 1.2175 0.7896 0.2149 0.034 Uiso 1 1 calc R . .
N7 N 1.06039(15) 0.76003(11) 0.18082(10) 0.0256(4) Uani 1 1 d . . .
C8 C 0.99167(18) 0.79869(13) 0.17296(12) 0.0272(4) Uani 1 1 d . . .
S9 S 1.00077(5) 0.88842(4) 0.22265(3) 0.03556(13) Uani 1 1 d . . .
S10 S 0.87930(5) 0.76762(3) 0.11005(3) 0.03267(13) Uani 1 1 d . . .
C11 C 1.0957(2) 0.83218(14) 0.39241(13) 0.0355(5) Uani 1 1 d D . .
H11A H 1.0298 0.8411 0.4026 0.043 Uiso 0.831(9) 1 calc PR A 1
H11B H 1.1357 0.8792 0.3728 0.043 Uiso 0.831(9) 1 calc PR A 1
H11C H 1.0324 0.8400 0.4045 0.043 Uiso 0.169(9) 1 d PR A 2
H11D H 1.1335 0.8786 0.3740 0.043 Uiso 0.169(9) 1 d PR A 2
C12 C 1.1605(2) 0.82799(18) 0.46041(13) 0.0383(9) Uani 0.831(9) 1 d PGDU A 1
C13 C 1.1223(2) 0.76923(19) 0.5008(2) 0.0518(12) Uani 0.831(9) 1 d PGDU A 1
H13A H 1.0545 0.7297 0.4853 0.062 Uiso 0.831(9) 1 calc PR A 1
C14 C 1.1832(3) 0.76826(19) 0.56389(19) 0.0681(15) Uani 0.831(9) 1 d PGDU A 1
H14A H 1.1571 0.7281 0.5915 0.082 Uiso 0.831(9) 1 calc PR A 1
C15 C 1.2823(3) 0.8260(2) 0.58654(13) 0.0609(12) Uani 0.831(9) 1 d PGDU A 1
H15A H 1.3239 0.8254 0.6296 0.073 Uiso 0.831(9) 1 calc PR A 1
C16 C 1.3205(3) 0.8848(3) 0.54612(16) 0.0776(18) Uani 0.831(9) 1 d PGDU A 1
H16A H 1.3882 0.9243 0.5616 0.093 Uiso 0.831(9) 1 calc PR A 1
C17 C 1.2596(3) 0.8858(2) 0.48306(14) 0.0661(16) Uani 0.831(9) 1 d PGDU A 1
H17A H 1.2857 0.9259 0.4554 0.079 Uiso 0.831(9) 1 calc PR A 1
C12' C 1.1758(12) 0.8255(8) 0.4575(8) 0.039(4) Uiso 0.169(9) 1 d PGDU A 2
C13' C 1.1277(10) 0.7878(12) 0.5089(11) 0.039(4) Uiso 0.169(9) 1 d PGDU A 2
H13B H 1.0530 0.7673 0.5029 0.047 Uiso 0.169(9) 1 calc PR A 2
C14' C 1.1890(15) 0.7799(14) 0.5691(10) 0.060(5) Uiso 0.169(9) 1 d PGDU A 2
H14B H 1.1562 0.7541 0.6043 0.072 Uiso 0.169(9) 1 calc PR A 2
C15' C 1.2984(14) 0.8099(11) 0.5779(8) 0.063(5) Uiso 0.169(9) 1 d PGDU A 2
H15B H 1.3403 0.8046 0.6191 0.075 Uiso 0.169(9) 1 calc PR A 2
C16' C 1.3465(10) 0.8477(12) 0.5265(10) 0.067(4) Uiso 0.169(9) 1 d PGDU A 2
H16B H 1.4212 0.8681 0.5325 0.081 Uiso 0.169(9) 1 calc PR A 2
C17' C 1.2852(13) 0.8555(10) 0.4662(8) 0.054(4) Uiso 0.169(9) 1 d PGDU A 2
H17B H 1.3180 0.8813 0.4311 0.065 Uiso 0.169(9) 1 calc PR A 2
C18 C 1.04743(18) 0.68614(13) 0.13048(12) 0.0284(4) Uani 1 1 d . . .
H18A H 0.9726 0.6513 0.1214 0.034 Uiso 1 1 calc R . .
H18B H 1.0904 0.6556 0.1517 0.034 Uiso 1 1 calc R . .
C19 C 1.0802(2) 0.70540(14) 0.06178(13) 0.0326(5) Uani 1 1 d . . .
C20 C 1.1772(3) 0.7595(2) 0.05895(17) 0.0644(10) Uani 1 1 d . . .
H20A H 1.2258 0.7850 0.1014 0.077 Uiso 1 1 calc R . .
C21 C 1.2051(4) 0.7773(3) -0.00489(19) 0.0779(14) Uani 1 1 d . . .
H21A H 1.2717 0.8156 -0.0059 0.093 Uiso 1 1 calc R . .
C22 C 1.1367(3) 0.7397(2) -0.06650(17) 0.0577(9) Uani 1 1 d . . .
H22A H 1.1558 0.7518 -0.1102 0.069 Uiso 1 1 calc R . .
C23 C 1.0418(3) 0.6854(2) -0.06495(16) 0.0538(8) Uani 1 1 d . . .
H23A H 0.9949 0.6586 -0.1077 0.065 Uiso 1 1 calc R . .
C24 C 1.0129(2) 0.6687(2) -0.00096(15) 0.0466(6) Uani 1 1 d . . .
H24A H 0.9454 0.6314 -0.0005 0.056 Uiso 1 1 calc R . .
P25 P 0.77121(4) 0.44783(3) 0.26913(3) 0.02691(12) Uani 1 1 d . . .
C26 C 0.76296(19) 0.46648(14) 0.17887(13) 0.0314(5) Uani 1 1 d . . .
C27 C 0.7092(2) 0.51861(17) 0.15951(15) 0.0390(5) Uani 1 1 d . . .
H27A H 0.6732 0.5394 0.1919 0.047 Uiso 1 1 calc R . .
C28 C 0.7078(2) 0.54039(17) 0.09331(15) 0.0419(6) Uani 1 1 d . . .
H28A H 0.6716 0.5766 0.0807 0.050 Uiso 1 1 calc R . .
C29 C 0.7584(3) 0.50991(19) 0.04602(15) 0.0470(7) Uani 1 1 d . . .
H29A H 0.7557 0.5237 0.0002 0.056 Uiso 1 1 calc R . .
C30 C 0.8135(4) 0.4589(3) 0.06509(19) 0.0677(10) Uani 1 1 d . . .
H30A H 0.8492 0.4381 0.0325 0.081 Uiso 1 1 calc R . .
C31 C 0.8166(3) 0.4380(2) 0.13180(17) 0.0555(8) Uani 1 1 d . . .
H31A H 0.8559 0.4041 0.1451 0.067 Uiso 1 1 calc R . .
C32 C 0.86688(19) 0.39426(14) 0.28167(12) 0.0300(5) Uani 1 1 d . . .
C33 C 0.8352(2) 0.31093(15) 0.25713(13) 0.0343(5) Uani 1 1 d . . .
H33A H 0.7642 0.2827 0.2352 0.041 Uiso 1 1 calc R . .
C34 C 0.9065(2) 0.26961(16) 0.26468(15) 0.0406(6) Uani 1 1 d . . .
H34A H 0.8843 0.2131 0.2479 0.049 Uiso 1 1 calc R . .
C35 C 1.0103(2) 0.30997(19) 0.29652(17) 0.0460(6) Uani 1 1 d . . .
H35A H 1.0596 0.2815 0.3007 0.055 Uiso 1 1 calc R . .
C36 C 1.0419(2) 0.39193(19) 0.3222(2) 0.0514(7) Uani 1 1 d . . .
H36A H 1.1126 0.4195 0.3452 0.062 Uiso 1 1 calc R . .
C37 C 0.9709(2) 0.43418(16) 0.31462(15) 0.0403(6) Uani 1 1 d . . .
H37A H 0.9934 0.4906 0.3320 0.048 Uiso 1 1 calc R . .
C38 C 0.65045(18) 0.36762(14) 0.26871(13) 0.0310(5) Uani 1 1 d . . .
C39 C 0.5610(2) 0.33569(16) 0.21273(15) 0.0383(5) Uani 1 1 d . . .
H39A H 0.5529 0.3543 0.1664 0.046 Uiso 1 1 calc R . .
C40 C 0.4854(2) 0.27245(17) 0.23600(19) 0.0493(7) Uani 1 1 d . . .
H40A H 0.4137 0.2402 0.2088 0.059 Uiso 1 1 calc R . .
C41 C 0.5262(2) 0.26457(16) 0.3042(2) 0.0478(7) Uani 1 1 d . . .
H41A H 0.4891 0.2256 0.3332 0.057 Uiso 1 1 calc R . .
C42 C 0.6289(2) 0.32341(15) 0.32528(16) 0.0380(5) Uani 1 1 d . . .
H42A H 0.6772 0.3319 0.3711 0.046 Uiso 1 1 calc R . .
C43 C 0.5650(2) 0.48668(16) 0.37004(15) 0.0373(5) Uani 1 1 d . B .
C44 C 0.4896(2) 0.42501(18) 0.39628(17) 0.0452(6) Uani 1 1 d . . .
H44A H 0.5015 0.4062 0.4422 0.054 Uiso 1 1 calc R . .
C45 C 0.3953(2) 0.3959(2) 0.3456(2) 0.0522(7) Uani 1 1 d . . .
H45A H 0.3302 0.3515 0.3492 0.063 Uiso 1 1 calc R . .
C46 C 0.4098(2) 0.43765(19) 0.28806(19) 0.0494(7) Uani 1 1 d . . .
H46A H 0.3568 0.4281 0.2442 0.059 Uiso 1 1 calc R . .
C47 C 0.5142(2) 0.49404(16) 0.30261(16) 0.0408(6) Uani 1 1 d . . .
H47A H 0.5468 0.5318 0.2711 0.049 Uiso 1 1 calc R . .
P48 P 0.70033(5) 0.54323(4) 0.40776(3) 0.03358(14) Uani 1 1 d D . .
C49 C 0.7424(2) 0.48928(16) 0.47362(14) 0.0391(6) Uani 1 1 d . B .
C50 C 0.8306(2) 0.46554(17) 0.46964(15) 0.0455(6) Uani 1 1 d . . .
H50A H 0.8683 0.4772 0.4321 0.055 Uiso 1 1 calc R B .
C51 C 0.8642(3) 0.4251(2) 0.51984(19) 0.0576(8) Uani 1 1 d . B .
H51A H 0.9249 0.4093 0.5169 0.069 Uiso 1 1 calc R . .
C52 C 0.8090(3) 0.4077(2) 0.57438(19) 0.0663(11) Uani 1 1 d . . .
H52A H 0.8311 0.3790 0.6084 0.080 Uiso 1 1 calc R B .
C53 C 0.7220(3) 0.4319(2) 0.57947(17) 0.0629(10) Uani 1 1 d . B .
H53A H 0.6847 0.4200 0.6171 0.076 Uiso 1 1 calc R . .
C54 C 0.6888(3) 0.47341(19) 0.53020(16) 0.0506(7) Uani 1 1 d . . .
H54A H 0.6299 0.4911 0.5346 0.061 Uiso 1 1 calc R B .
C55 C 0.6853(6) 0.6342(2) 0.4590(3) 0.0365(13) Uani 0.65(2) 1 d PGDU B 1
C56 C 0.7661(6) 0.6777(3) 0.5146(3) 0.0433(13) Uani 0.65(2) 1 d PGU B 1
H56A H 0.8242 0.6593 0.5264 0.052 Uiso 0.65(2) 1 calc PR B 1
C57 C 0.7620(8) 0.7482(2) 0.5528(3) 0.0515(18) Uani 0.65(2) 1 d PGU B 1
H57A H 0.8173 0.7780 0.5908 0.062 Uiso 0.65(2) 1 calc PR B 1
C58 C 0.6770(9) 0.7752(2) 0.5355(3) 0.058(2) Uani 0.65(2) 1 d PGU B 1
H58A H 0.6742 0.8234 0.5616 0.070 Uiso 0.65(2) 1 calc PR B 1
C59 C 0.5962(8) 0.7317(3) 0.4799(4) 0.0589(17) Uani 0.65(2) 1 d PGU B 1
H59A H 0.5381 0.7501 0.4680 0.071 Uiso 0.65(2) 1 calc PR B 1
C60 C 0.6003(6) 0.6612(3) 0.4416(3) 0.0460(13) Uani 0.65(2) 1 d PGU B 1
H60A H 0.5450 0.6314 0.4036 0.055 Uiso 0.65(2) 1 calc PR B 1
C55' C 0.7090(9) 0.6327(5) 0.4671(5) 0.039(2) Uiso 0.35(2) 1 d PGDU B 2
C56' C 0.7952(9) 0.6725(5) 0.5203(5) 0.042(2) Uiso 0.35(2) 1 d PGU B 2
H56B H 0.8502 0.6501 0.5294 0.051 Uiso 0.35(2) 1 calc PR B 2
C57' C 0.8008(10) 0.7451(5) 0.5603(4) 0.044(2) Uiso 0.35(2) 1 d PGU B 2
H57B H 0.8597 0.7723 0.5967 0.053 Uiso 0.35(2) 1 calc PR B 2
C58' C 0.7203(11) 0.7779(4) 0.5471(5) 0.052(3) Uiso 0.35(2) 1 d PGU B 2
H58B H 0.7242 0.8275 0.5744 0.063 Uiso 0.35(2) 1 calc PR B 2
C59' C 0.6341(10) 0.7380(6) 0.4938(6) 0.055(3) Uiso 0.35(2) 1 d PGU B 2
H59B H 0.5791 0.7604 0.4848 0.066 Uiso 0.35(2) 1 calc PR B 2
C60' C 0.6285(9) 0.6655(6) 0.4539(5) 0.046(2) Uiso 0.35(2) 1 d PGU B 2
H60B H 0.5696 0.6383 0.4175 0.055 Uiso 0.35(2) 1 calc PR B 2
P61 P 0.86409(5) 1.00077(3) 0.20945(3) 0.02952(12) Uani 1 1 d D . .
C62 C 0.8579(5) 0.9871(3) 0.30039(14) 0.0367(11) Uani 0.698(15) 1 d PGDU C 1
C63 C 0.8098(5) 0.9102(3) 0.31445(19) 0.0451(11) Uani 0.698(15) 1 d PGU C 1
H63A H 0.7787 0.8660 0.2768 0.054 Uiso 0.698(15) 1 calc PR C 1
C64 C 0.8073(7) 0.8980(3) 0.3836(2) 0.0611(18) Uani 0.698(15) 1 d PGU C 1
H64A H 0.7744 0.8455 0.3932 0.073 Uiso 0.698(15) 1 calc PR C 1
C65 C 0.8528(8) 0.9627(4) 0.43868(16) 0.071(2) Uani 0.698(15) 1 d PGU C 1
H65A H 0.8511 0.9544 0.4859 0.085 Uiso 0.698(15) 1 calc PR C 1
C66 C 0.9009(7) 1.0396(4) 0.42462(16) 0.0680(18) Uani 0.698(15) 1 d PGU C 1
H66A H 0.9320 1.0839 0.4623 0.082 Uiso 0.698(15) 1 calc PR C 1
C67 C 0.9035(6) 1.0518(3) 0.3555(2) 0.0507(13) Uani 0.698(15) 1 d PGU C 1
H67A H 0.9363 1.1044 0.3459 0.061 Uiso 0.698(15) 1 calc PR C 1
C62' C 0.8823(10) 0.9974(7) 0.3047(4) 0.034(3) Uiso 0.302(15) 1 d PGDU C 2
C63' C 0.8461(10) 0.9228(6) 0.3260(5) 0.044(3) Uiso 0.302(15) 1 d PGU C 2
H63B H 0.8150 0.8750 0.2919 0.052 Uiso 0.302(15) 1 calc PR C 2
C64' C 0.8553(12) 0.9181(6) 0.3973(5) 0.064(4) Uiso 0.302(15) 1 d PGU C 2
H64B H 0.8305 0.8671 0.4119 0.077 Uiso 0.302(15) 1 calc PR C 2
C65' C 0.9007(11) 0.9880(7) 0.4472(4) 0.065(4) Uiso 0.302(15) 1 d PGU C 2
H65B H 0.9070 0.9847 0.4959 0.077 Uiso 0.302(15) 1 calc PR C 2
C66' C 0.9369(10) 1.0626(6) 0.4259(5) 0.054(3) Uiso 0.302(15) 1 d PGU C 2
H66B H 0.9680 1.1103 0.4600 0.064 Uiso 0.302(15) 1 calc PR C 2
C67' C 0.9277(10) 1.0673(6) 0.3546(6) 0.046(3) Uiso 0.302(15) 1 d PGU C 2
H67B H 0.9525 1.1183 0.3400 0.055 Uiso 0.302(15) 1 calc PR C 2
C68 C 0.98833(19) 1.08053(15) 0.20783(14) 0.0346(5) Uani 1 1 d . C .
C69 C 1.0809(2) 1.08946(17) 0.25393(17) 0.0444(6) Uani 1 1 d . . .
H69A H 1.0804 1.0544 0.2875 0.053 Uiso 1 1 calc R C .
C70 C 1.1747(2) 1.1501(2) 0.2507(2) 0.0538(8) Uani 1 1 d . C .
H70A H 1.2371 1.1565 0.2828 0.065 Uiso 1 1 calc R . .
C71 C 1.1773(2) 1.2000(2) 0.2020(2) 0.0550(8) Uani 1 1 d . . .
H71A H 1.2413 1.2410 0.2004 0.066 Uiso 1 1 calc R C .
C72 C 1.0872(2) 1.1910(2) 0.15509(19) 0.0497(7) Uani 1 1 d . C .
H72A H 1.0892 1.2255 0.1210 0.060 Uiso 1 1 calc R . .
C73 C 0.9936(2) 1.13138(17) 0.15761(15) 0.0397(6) Uani 1 1 d . . .
H73A H 0.9321 1.1251 0.1246 0.048 Uiso 1 1 calc R C .
C74 C 0.76414(19) 1.04849(14) 0.19231(13) 0.0307(5) Uani 1 1 d . C .
C75 C 0.6966(2) 1.06155(15) 0.24088(14) 0.0362(5) Uani 1 1 d . . .
H75A H 0.6986 1.0476 0.2893 0.043 Uiso 1 1 calc R C .
C76 C 0.6258(2) 1.09675(15) 0.20769(15) 0.0381(5) Uani 1 1 d . C .
H76A H 0.5684 1.1107 0.2284 0.046 Uiso 1 1 calc R . .
C77 C 0.6477(2) 1.10606(15) 0.13966(15) 0.0371(5) Uani 1 1 d . . .
H77A H 0.6088 1.1281 0.1042 0.044 Uiso 1 1 calc R C .
C78 C 0.73220(19) 1.07596(14) 0.12895(14) 0.0330(5) Uani 1 1 d . C .
H78A H 0.7644 1.0751 0.0855 0.040 Uiso 1 1 calc R . .
C79 C 0.60498(19) 0.87942(14) 0.09598(15) 0.0349(5) Uani 1 1 d . . .
C80 C 0.5300(2) 0.91049(16) 0.05884(18) 0.0445(7) Uani 1 1 d . C .
H80A H 0.5288 0.9238 0.0102 0.053 Uiso 1 1 calc R . .
C81 C 0.4584(2) 0.91893(19) 0.1044(2) 0.0555(9) Uani 1 1 d . . .
H81A H 0.3994 0.9411 0.0937 0.067 Uiso 1 1 calc R C .
C82 C 0.4866(2) 0.89349(18) 0.1683(2) 0.0563(9) Uani 1 1 d . C .
H82A H 0.4508 0.8947 0.2101 0.068 Uiso 1 1 calc R . .
C83 C 0.5770(2) 0.86913(16) 0.16418(17) 0.0435(6) Uani 1 1 d . C .
H83A H 0.6144 0.8486 0.2018 0.052 Uiso 1 1 calc R . .
P84 P 0.71706(4) 0.85891(3) 0.06800(3) 0.02790(12) Uani 1 1 d . C .
C85 C 0.75003(19) 0.91661(14) -0.00197(13) 0.0317(5) Uani 1 1 d . . .
C86 C 0.8473(2) 0.97728(16) 0.00672(15) 0.0370(5) Uani 1 1 d . C .
H86A H 0.8965 0.9884 0.0492 0.044 Uiso 1 1 calc R . .
C87 C 0.8723(2) 1.02154(19) -0.04668(17) 0.0462(6) Uani 1 1 d . . .
H87A H 0.9383 1.0633 -0.0405 0.055 Uiso 1 1 calc R C .
C88 C 0.8009(3) 1.0047(2) -0.10912(17) 0.0488(7) Uani 1 1 d . C .
H88A H 0.8181 1.0352 -0.1455 0.059 Uiso 1 1 calc R . .
C89 C 0.7050(3) 0.94390(19) -0.11858(15) 0.0449(6) Uani 1 1 d . . .
H89A H 0.6567 0.9324 -0.1616 0.054 Uiso 1 1 calc R C .
C90 C 0.6792(2) 0.89953(17) -0.06538(14) 0.0387(5) Uani 1 1 d . C .
H90A H 0.6133 0.8575 -0.0721 0.046 Uiso 1 1 calc R . .
C91 C 0.6599(2) 0.75560(14) 0.01917(13) 0.0328(5) Uani 1 1 d . . .
C92 C 0.7132(2) 0.72791(16) -0.02956(14) 0.0381(5) Uani 1 1 d . C .
H92A H 0.7785 0.7627 -0.0370 0.046 Uiso 1 1 calc R . .
C93 C 0.6714(3) 0.64958(18) -0.06757(15) 0.0464(7) Uani 1 1 d . . .
H93A H 0.7086 0.6308 -0.1003 0.056 Uiso 1 1 calc R C .
C94 C 0.5756(3) 0.59929(17) -0.05750(17) 0.0516(8) Uani 1 1 d . C .
H94A H 0.5463 0.5461 -0.0839 0.062 Uiso 1 1 calc R . .
C95 C 0.5222(3) 0.62632(18) -0.0089(2) 0.0531(8) Uani 1 1 d . . .
H95A H 0.4567 0.5914 -0.0019 0.064 Uiso 1 1 calc R C .
C96 C 0.5641(2) 0.70427(16) 0.02964(16) 0.0423(6) Uani 1 1 d . C .
H96A H 0.5274 0.7224 0.0630 0.051 Uiso 1 1 calc R . .
P10 P 0.21840(7) 0.53606(6) 0.17890(4) 0.05057(19) Uani 1 1 d . . .
F11 F 0.1198(3) 0.5410(2) 0.2106(2) 0.1066(12) Uani 1 1 d . . .
F12 F 0.1865(2) 0.44171(15) 0.18136(17) 0.0845(7) Uani 1 1 d . . .
F13 F 0.2893(3) 0.55476(18) 0.25474(12) 0.0938(9) Uani 1 1 d . . .
F14 F 0.25430(19) 0.63181(15) 0.17808(15) 0.0763(6) Uani 1 1 d . . .
F15 F 0.1514(3) 0.5210(2) 0.10318(16) 0.1059(10) Uani 1 1 d . . .
F16 F 0.3183(2) 0.53140(18) 0.14626(16) 0.0866(8) Uani 1 1 d . . .
P20 P 0.36823(6) 1.01165(5) 0.32772(4) 0.04759(18) Uani 1 1 d . . .
F21 F 0.24829(17) 0.99757(16) 0.33346(19) 0.0885(8) Uani 1 1 d . . .
F22 F 0.3491(2) 0.92122(13) 0.34071(13) 0.0757(6) Uani 1 1 d . . .
F23 F 0.4033(2) 1.0441(2) 0.40863(14) 0.0976(10) Uani 1 1 d . . .
F24 F 0.3798(2) 1.09757(15) 0.3074(2) 0.1100(12) Uani 1 1 d . . .
F25 F 0.33360(19) 0.97185(16) 0.24453(12) 0.0768(7) Uani 1 1 d . . .
F26 F 0.48608(16) 1.02352(17) 0.32010(12) 0.0758(7) Uani 1 1 d . . .
C100 C 0.4870(10) 0.6934(11) 0.2406(10) 0.064(3) Uiso 0.350(4) 1 d PDU D 1
H10A H 0.4664 0.7027 0.1924 0.077 Uiso 0.350(4) 1 calc PR D 1
H10B H 0.4431 0.6384 0.2450 0.077 Uiso 0.350(4) 1 calc PR D 1
Cl1 Cl 0.6228(2) 0.70167(17) 0.2559(2) 0.0521(7) Uiso 0.350(4) 1 d PDU D 1
Cl2 Cl 0.4667(4) 0.7663(3) 0.3032(2) 0.0776(11) Uiso 0.350(4) 1 d PDU D 1
C101 C 0.4975(12) 0.6967(13) 0.2505(11) 0.072(4) Uiso 0.321(4) 1 d PDU E 2
H10C H 0.4507 0.6950 0.2062 0.086 Uiso 0.321(4) 1 calc PR E 2
H10D H 0.4649 0.6470 0.2692 0.086 Uiso 0.321(4) 1 calc PR E 2
Cl3 Cl 0.6211(3) 0.6937(2) 0.2291(3) 0.0636(9) Uiso 0.321(4) 1 d PDU E 2
Cl4 Cl 0.4998(5) 0.7788(3) 0.3103(3) 0.0884(14) Uiso 0.321(4) 1 d PDU E 2
C102 C 0.4904(12) 0.8626(10) 0.4240(10) 0.045(4) Uiso 0.138(3) 1 d PDU F 3
H10E H 0.4515 0.9011 0.4165 0.054 Uiso 0.138(3) 1 calc PR F 3
H10F H 0.4993 0.8586 0.4746 0.054 Uiso 0.138(3) 1 calc PR F 3
Cl5 Cl 0.6136(7) 0.8988(6) 0.4004(6) 0.082(2) Uiso 0.138(3) 1 d PDU F 3
Cl6 Cl 0.4170(6) 0.7673(5) 0.3743(5) 0.076(2) Uiso 0.138(3) 1 d PDU F 3
C103 C 0.5407(16) 0.6786(12) 0.2321(12) 0.039(4) Uiso 0.100(3) 1 d PDU G 4
H10G H 0.4863 0.6664 0.2623 0.047 Uiso 0.100(3) 1 calc PR G 4
H10H H 0.5298 0.7213 0.2061 0.047 Uiso 0.100(3) 1 calc PR G 4
Cl7 Cl 0.5215(8) 0.5968(6) 0.1745(6) 0.073(3) Uiso 0.100(3) 1 d PDU G 4
Cl8 Cl 0.6586(11) 0.7153(8) 0.2836(8) 0.093(3) Uiso 0.100(3) 1 d PDU G 4
C104 C 0.463(2) 0.799(2) 0.3465(13) 0.068(5) Uiso 0.092(3) 1 d PDU H 5
H10I H 0.4157 0.8175 0.3147 0.081 Uiso 0.092(3) 1 calc PR H 5
H10J H 0.4741 0.7516 0.3193 0.081 Uiso 0.092(3) 1 calc PR H 5
Cl9 Cl 0.4011(8) 0.7673(6) 0.4150(6) 0.066(3) Uiso 0.092(3) 1 d PDU H 5
Cl10 Cl 0.5854(11) 0.8764(9) 0.3718(9) 0.083(3) Uiso 0.092(3) 1 d PDU H 5

loop_
_atom_site_aniso_label
_atom_site_aniso_U_11
_atom_site_aniso_U_22
_atom_site_aniso_U_33
_atom_site_aniso_U_23
_atom_site_aniso_U_13
_atom_site_aniso_U_12
Ni1 0.0319(2) 0.02330(18) 0.02640(19) 0.00417(14) 0.00975(15) 0.00215(15)
Ni2 0.0300(2) 0.02414(18) 0.02647(19) 0.00146(14) 0.00314(15) 0.01037(15)
Fe1 0.02884(19) 0.02841(19) 0.0431(2) 0.00872(16) 0.01035(16) 0.00560(15)
Fe2 0.02780(19) 0.02490(18) 0.0430(2) 0.00095(15) 0.01110(15) 0.00701(14)
S1 0.0423(3) 0.0268(3) 0.0393(3) -0.0001(2) 0.0182(3) 0.0000(2)
C2 0.0340(12) 0.0261(10) 0.0270(11) 0.0081(8) 0.0052(9) 0.0035(9)
S3 0.0374(3) 0.0254(3) 0.0331(3) 0.0013(2) 0.0144(2) -0.0003(2)
N4 0.0324(10) 0.0279(9) 0.0232(9) 0.0049(7) 0.0027(7) 0.0017(8)
C5 0.0265(11) 0.0319(11) 0.0287(11) 0.0095(9) 0.0024(8) 0.0049(9)
C6 0.0228(10) 0.0334(11) 0.0267(11) 0.0090(9) 0.0021(8) 0.0046(9)
N7 0.0275(9) 0.0255(9) 0.0230(8) 0.0053(7) 0.0034(7) 0.0075(7)
C8 0.0294(11) 0.0259(10) 0.0247(10) 0.0057(8) 0.0037(8) 0.0066(8)
S9 0.0388(3) 0.0302(3) 0.0342(3) -0.0045(2) -0.0047(2) 0.0146(2)
S10 0.0334(3) 0.0284(3) 0.0336(3) -0.0035(2) -0.0043(2) 0.0139(2)
C11 0.0430(13) 0.0274(11) 0.0270(11) 0.0024(9) 0.0054(10) -0.0006(10)
C12 0.0414(18) 0.0422(18) 0.0235(14) -0.0012(11) 0.0050(13) 0.0055(14)
C13 0.074(3) 0.031(2) 0.038(2) 0.0079(17) -0.0018(17) 0.0046(17)
C14 0.108(4) 0.052(2) 0.041(2) 0.0124(19) -0.005(2) 0.025(2)
C15 0.082(3) 0.076(3) 0.0273(17) -0.0105(17) -0.0103(17) 0.044(2)
C16 0.052(2) 0.116(4) 0.042(2) 0.002(3) -0.0112(18) 0.007(3)
C17 0.048(2) 0.093(3) 0.0342(18) 0.010(2) -0.0004(16) -0.008(2)
C18 0.0315(11) 0.0261(10) 0.0292(11) 0.0055(8) 0.0059(9) 0.0113(9)
C19 0.0443(13) 0.0277(11) 0.0290(11) 0.0057(9) 0.0091(10) 0.0148(10)
C20 0.066(2) 0.065(2) 0.0333(15) -0.0003(14) 0.0121(14) -0.0182(17)
C21 0.096(3) 0.066(2) 0.0408(17) 0.0018(16) 0.0271(18) -0.022(2)
C22 0.099(3) 0.0440(16) 0.0337(14) 0.0089(12) 0.0235(16) 0.0224(17)
C23 0.069(2) 0.069(2) 0.0302(14) 0.0049(13) 0.0052(13) 0.0342(17)
C24 0.0443(15) 0.0628(18) 0.0343(14) 0.0045(12) 0.0051(11) 0.0219(14)
P25 0.0282(3) 0.0229(2) 0.0269(3) 0.0046(2) 0.0056(2) 0.0039(2)
C26 0.0349(12) 0.0258(11) 0.0285(11) 0.0034(8) 0.0039(9) 0.0037(9)
C27 0.0379(13) 0.0417(13) 0.0381(13) 0.0094(11) 0.0055(10) 0.0134(11)
C28 0.0395(13) 0.0428(14) 0.0404(14) 0.0136(11) 0.0000(11) 0.0093(11)
C29 0.0560(17) 0.0498(16) 0.0348(14) 0.0163(12) 0.0080(12) 0.0135(13)
C30 0.110(3) 0.082(2) 0.0398(16) 0.0243(16) 0.0332(18) 0.060(2)
C31 0.091(2) 0.0598(19) 0.0397(15) 0.0195(14) 0.0268(16) 0.0480(18)
C32 0.0318(11) 0.0302(11) 0.0270(11) 0.0063(9) 0.0075(9) 0.0072(9)
C33 0.0367(12) 0.0283(11) 0.0346(12) 0.0032(9) 0.0051(10) 0.0073(10)
C34 0.0486(15) 0.0317(12) 0.0418(14) 0.0053(10) 0.0093(11) 0.0133(11)
C35 0.0452(15) 0.0460(15) 0.0525(16) 0.0082(12) 0.0077(12) 0.0233(13)
C36 0.0360(14) 0.0459(16) 0.067(2) 0.0048(14) -0.0028(13) 0.0133(12)
C37 0.0367(13) 0.0317(12) 0.0467(15) 0.0031(11) 0.0022(11) 0.0065(10)
C38 0.0294(11) 0.0235(10) 0.0389(12) 0.0046(9) 0.0061(9) 0.0071(9)
C39 0.0288(12) 0.0363(13) 0.0433(14) -0.0029(10) 0.0027(10) 0.0063(10)
C40 0.0285(12) 0.0340(13) 0.073(2) -0.0062(13) 0.0076(13) -0.0007(10)
C41 0.0378(14) 0.0271(12) 0.078(2) 0.0156(13) 0.0179(14) 0.0048(11)
C42 0.0339(12) 0.0289(12) 0.0525(15) 0.0143(11) 0.0119(11) 0.0078(10)
C43 0.0379(13) 0.0325(12) 0.0422(14) 0.0076(10) 0.0174(11) 0.0077(10)
C44 0.0455(15) 0.0416(14) 0.0488(16) 0.0117(12) 0.0246(12) 0.0065(12)
C45 0.0346(14) 0.0468(16) 0.074(2) 0.0050(15) 0.0230(14) 0.0077(12)
C46 0.0379(14) 0.0449(15) 0.067(2) 0.0037(14) 0.0078(13) 0.0188(12)
C47 0.0419(14) 0.0334(12) 0.0505(15) 0.0087(11) 0.0115(12) 0.0151(11)
P48 0.0398(3) 0.0289(3) 0.0299(3) 0.0059(2) 0.0148(2) 0.0042(2)
C49 0.0460(14) 0.0330(12) 0.0306(12) 0.0048(10) 0.0088(10) 0.0014(11)
C50 0.0503(16) 0.0411(14) 0.0361(14) 0.0047(11) 0.0033(12) 0.0042(12)
C51 0.061(2) 0.0487(17) 0.0515(18) 0.0099(14) -0.0083(15) 0.0087(15)
C52 0.084(3) 0.0507(18) 0.0462(18) 0.0196(14) -0.0083(17) -0.0007(18)
C53 0.077(2) 0.062(2) 0.0351(15) 0.0178(14) 0.0095(15) -0.0020(18)
C54 0.0614(18) 0.0491(16) 0.0349(14) 0.0109(12) 0.0155(13) 0.0044(14)
C55 0.044(3) 0.032(2) 0.030(2) 0.0063(15) 0.020(2) 0.0037(19)
C56 0.051(3) 0.042(2) 0.038(2) 0.0044(18) 0.019(2) 0.013(2)
C57 0.058(5) 0.052(3) 0.039(2) -0.0038(19) 0.012(3) 0.012(3)
C58 0.080(6) 0.045(3) 0.053(3) 0.003(2) 0.025(3) 0.022(3)
C59 0.073(5) 0.055(3) 0.062(3) 0.008(2) 0.028(3) 0.033(3)
C60 0.054(3) 0.045(2) 0.045(3) 0.009(2) 0.019(3) 0.021(2)
P61 0.0341(3) 0.0260(3) 0.0284(3) 0.0010(2) 0.0042(2) 0.0115(2)
C62 0.044(3) 0.043(2) 0.0288(19) 0.0024(15) 0.0056(16) 0.023(2)
C63 0.050(3) 0.054(2) 0.036(2) 0.0095(18) 0.012(2) 0.020(2)
C64 0.087(5) 0.071(3) 0.045(3) 0.026(2) 0.026(3) 0.041(4)
C65 0.117(6) 0.082(4) 0.033(2) 0.015(2) 0.022(3) 0.056(5)
C66 0.111(6) 0.067(4) 0.030(2) -0.008(2) 0.009(3) 0.042(4)
C67 0.073(4) 0.050(3) 0.033(2) -0.0027(19) 0.004(2) 0.032(3)
C68 0.0314(12) 0.0295(11) 0.0405(13) -0.0046(10) 0.0032(10) 0.0119(9)
C69 0.0424(14) 0.0352(13) 0.0493(16) -0.0037(11) -0.0069(12) 0.0140(11)
C70 0.0312(13) 0.0482(16) 0.071(2) -0.0129(15) -0.0071(13) 0.0123(12)
C71 0.0314(14) 0.0466(16) 0.083(2) -0.0002(16) 0.0136(14) 0.0093(12)
C72 0.0353(14) 0.0500(16) 0.068(2) 0.0134(14) 0.0183(13) 0.0144(12)
C73 0.0311(12) 0.0429(14) 0.0452(14) 0.0058(11) 0.0090(10) 0.0119(11)
C74 0.0315(11) 0.0237(10) 0.0354(12) 0.0018(9) 0.0072(9) 0.0076(9)
C75 0.0406(13) 0.0289(11) 0.0390(13) 0.0000(10) 0.0123(10) 0.0112(10)
C76 0.0368(13) 0.0277(11) 0.0499(15) -0.0021(10) 0.0117(11) 0.0123(10)
C77 0.0320(12) 0.0278(11) 0.0506(15) 0.0066(10) 0.0060(10) 0.0093(10)
C78 0.0297(11) 0.0282(11) 0.0392(13) 0.0059(9) 0.0071(9) 0.0064(9)
C79 0.0297(11) 0.0263(11) 0.0451(14) -0.0009(10) 0.0070(10) 0.0067(9)
C80 0.0305(12) 0.0350(13) 0.0602(17) -0.0116(12) -0.0019(11) 0.0111(10)
C81 0.0271(13) 0.0405(15) 0.091(3) -0.0127(16) 0.0099(14) 0.0088(11)
C82 0.0419(15) 0.0328(14) 0.090(3) -0.0032(15) 0.0348(16) 0.0013(12)
C83 0.0442(14) 0.0265(12) 0.0592(17) 0.0040(11) 0.0264(13) 0.0052(10)
P84 0.0286(3) 0.0257(3) 0.0289(3) 0.0012(2) 0.0034(2) 0.0100(2)
C85 0.0351(12) 0.0311(11) 0.0319(12) 0.0034(9) 0.0067(9) 0.0159(10)
C86 0.0330(12) 0.0412(13) 0.0390(13) 0.0072(10) 0.0092(10) 0.0138(10)
C87 0.0422(15) 0.0506(16) 0.0511(16) 0.0172(13) 0.0169(12) 0.0158(12)
C88 0.0585(18) 0.0559(17) 0.0448(16) 0.0214(13) 0.0197(13) 0.0281(15)
C89 0.0551(17) 0.0512(16) 0.0361(14) 0.0124(12) 0.0069(12) 0.0273(14)
C90 0.0423(14) 0.0382(13) 0.0362(13) 0.0058(10) 0.0023(10) 0.0161(11)
C91 0.0363(12) 0.0290(11) 0.0317(11) 0.0007(9) -0.0029(9) 0.0139(10)
C92 0.0448(14) 0.0376(13) 0.0320(12) -0.0005(10) -0.0003(10) 0.0190(11)
C93 0.0645(18) 0.0434(15) 0.0325(13) -0.0039(11) -0.0041(12) 0.0286(14)
C94 0.0646(19) 0.0326(13) 0.0482(16) -0.0087(12) -0.0166(14) 0.0192(13)
C95 0.0460(16) 0.0325(13) 0.067(2) -0.0011(13) -0.0075(14) 0.0040(12)
C96 0.0393(14) 0.0326(13) 0.0501(16) 0.0000(11) 0.0021(11) 0.0098(11)
P10 0.0581(4) 0.0698(5) 0.0400(4) 0.0133(3) 0.0117(3) 0.0414(4)
F11 0.111(2) 0.120(2) 0.152(3) 0.074(2) 0.088(2) 0.082(2)
F12 0.0768(15) 0.0677(14) 0.116(2) 0.0164(14) 0.0099(14) 0.0358(12)
F13 0.151(3) 0.0947(18) 0.0456(12) 0.0047(11) -0.0127(14) 0.0696(18)
F14 0.0698(13) 0.0771(14) 0.1005(18) 0.0364(13) 0.0171(12) 0.0415(12)
F15 0.0948(19) 0.142(3) 0.0688(16) 0.0249(17) -0.0212(14) 0.0338(19)
F16 0.0733(15) 0.1037(19) 0.0939(18) -0.0049(15) 0.0332(13) 0.0454(14)
P20 0.0369(3) 0.0442(4) 0.0557(4) 0.0174(3) 0.0070(3) 0.0020(3)
F21 0.0405(11) 0.0731(15) 0.144(3) 0.0148(15) 0.0269(13) 0.0040(10)
F22 0.0960(17) 0.0537(12) 0.0689(14) 0.0174(10) 0.0106(12) 0.0114(11)
F23 0.0710(15) 0.120(2) 0.0638(14) -0.0312(14) 0.0146(12) -0.0065(14)
F24 0.0824(17) 0.0496(13) 0.189(4) 0.0488(17) 0.0089(19) 0.0042(12)
F25 0.0678(13) 0.0926(16) 0.0545(12) 0.0231(11) -0.0019(10) 0.0052(12)
F26 0.0430(10) 0.1136(19) 0.0596(12) 0.0084(12) 0.0100(9) 0.0114(11)

loop_
_atom_type_symbol
_atom_type_description
_atom_type_scat_dispersion_real
_atom_type_scat_dispersion_imag
_atom_type_scat_source
C C 0.0181 0.0091 'International Tables Vol C Tables 4.2.6.8 and 6.1.1.4'
H H 0.0000 0.0000 'International Tables Vol C Tables 4.2.6.8 and 6.1.1.4'
N N 0.0311 0.0180 'International Tables Vol C Tables 4.2.6.8 and 6.1.1.4'
F F 0.0727 0.0534 'International Tables Vol C Tables 4.2.6.8 and 6.1.1.4'
P P 0.2955 0.4335 'International Tables Vol C Tables 4.2.6.8 and 6.1.1.4'
S S 0.3331 0.5567 'International Tables Vol C Tables 4.2.6.8 and 6.1.1.4'
Fe Fe -1.1336 3.1974 'International Tables Vol C Tables 4.2.6.8 and 6.1.1.4'
Ni Ni -3.0029 0.5091 'International Tables Vol C Tables 4.2.6.8 and 6.1.1.4'
Cl Cl 0.3639 0.7018 'International Tables Vol C Tables 4.2.6.8 and 6.1.1.4'

loop_
_geom_angle_atom_site_label_1
_geom_angle_atom_site_label_2
_geom_angle_atom_site_label_3
_geom_angle
_geom_angle_site_symmetry_1
_geom_angle_site_symmetry_3
_geom_angle_publ_flag
P48 Ni1 P25 100.76(3) . . ?
P48 Ni1 S1 92.94(3) . . ?
P25 Ni1 S1 166.29(3) . . ?
P48 Ni1 S3 170.59(3) . . ?
P25 Ni1 S3 87.94(2) . . ?
S1 Ni1 S3 78.41(2) . . ?
P84 Ni2 S10 92.06(2) . . ?
P84 Ni2 P61 101.05(3) . . ?
S10 Ni2 P61 166.89(3) . . ?
P84 Ni2 S9 170.11(3) . . ?
S10 Ni2 S9 78.27(2) . . ?
P61 Ni2 S9 88.63(2) . . ?
C43 Fe1 C38 108.55(10) . . ?
C43 Fe1 C44 41.76(11) . . ?
C38 Fe1 C44 136.11(12) . . ?
C43 Fe1 C42 109.44(12) . . ?
C38 Fe1 C42 41.48(10) . . ?
C44 Fe1 C42 108.28(13) . . ?
C43 Fe1 C47 41.57(12) . . ?
C38 Fe1 C47 111.81(11) . . ?
C44 Fe1 C47 69.40(12) . . ?
C42 Fe1 C47 140.28(11) . . ?
C43 Fe1 C39 137.43(10) . . ?
C38 Fe1 C39 41.29(10) . . ?
C44 Fe1 C39 177.34(12) . . ?
C42 Fe1 C39 69.32(11) . . ?
C47 Fe1 C39 111.61(12) . . ?
C43 Fe1 C45 69.10(12) . . ?
C38 Fe1 C45 176.64(13) . . ?
C44 Fe1 C45 40.56(14) . . ?
C42 Fe1 C45 136.45(13) . . ?
C47 Fe1 C45 68.21(12) . . ?
C39 Fe1 C45 142.03(13) . . ?
C43 Fe1 C41 139.19(13) . . ?
C38 Fe1 C41 68.97(10) . . ?
C44 Fe1 C41 110.68(13) . . ?
C42 Fe1 C41 40.84(11) . . ?
C47 Fe1 C41 178.87(12) . . ?
C39 Fe1 C41 68.37(13) . . ?
C45 Fe1 C41 111.07(13) . . ?
C43 Fe1 C40 177.07(11) . . ?
C38 Fe1 C40 68.56(10) . . ?
C44 Fe1 C40 140.08(12) . . ?
C42 Fe1 C40 68.15(12) . . ?
C47 Fe1 C40 139.44(14) . . ?
C39 Fe1 C40 40.57(12) . . ?
C45 Fe1 C40 113.76(12) . . ?
C41 Fe1 C40 39.86(15) . . ?
C43 Fe1 C46 69.21(12) . . ?
C38 Fe1 C46 141.96(12) . . ?
C44 Fe1 C46 68.42(14) . . ?
C42 Fe1 C46 176.40(13) . . ?
C47 Fe1 C46 40.63(12) . . ?
C39 Fe1 C46 114.01(13) . . ?
C45 Fe1 C46 40.04(15) . . ?
C41 Fe1 C46 138.27(12) . . ?
C40 Fe1 C46 113.30(13) . . ?
C79 Fe2 C78 110.10(11) . . ?
C79 Fe2 C74 108.45(10) . . ?
C78 Fe2 C74 41.73(10) . . ?
C79 Fe2 C83 41.78(12) . . ?
C78 Fe2 C83 139.61(11) . . ?
C74 Fe2 C83 109.94(12) . . ?
C79 Fe2 C80 41.85(11) . . ?
C78 Fe2 C80 109.99(12) . . ?
C74 Fe2 C80 137.36(11) . . ?
C83 Fe2 C80 69.81(13) . . ?
C79 Fe2 C75 137.14(11) . . ?
C78 Fe2 C75 69.51(10) . . ?
C74 Fe2 C75 41.56(10) . . ?
C83 Fe2 C75 109.81(12) . . ?
C80 Fe2 C75 178.80(11) . . ?
C79 Fe2 C77 140.41(12) . . ?
C78 Fe2 C77 40.97(10) . . ?
C74 Fe2 C77 69.14(10) . . ?
C83 Fe2 C77 177.70(12) . . ?
C80 Fe2 C77 112.35(12) . . ?
C75 Fe2 C77 68.05(11) . . ?
C79 Fe2 C81 69.11(11) . . ?
C78 Fe2 C81 138.46(14) . . ?
C74 Fe2 C81 177.55(11) . . ?
C83 Fe2 C81 68.45(14) . . ?
C80 Fe2 C81 40.60(13) . . ?
C75 Fe2 C81 140.45(13) . . ?
C77 Fe2 C81 112.54(13) . . ?
C79 Fe2 C82 69.09(11) . . ?
C78 Fe2 C82 178.42(14) . . ?
C74 Fe2 C82 139.69(14) . . ?
C83 Fe2 C82 40.59(13) . . ?
C80 Fe2 C82 68.48(15) . . ?
C75 Fe2 C82 112.03(14) . . ?
C77 Fe2 C82 138.93(12) . . ?
C81 Fe2 C82 40.08(17) . . ?
C79 Fe2 C76 177.32(11) . . ?
C78 Fe2 C76 68.64(10) . . ?
C74 Fe2 C76 68.99(10) . . ?
C83 Fe2 C76 137.80(12) . . ?
C80 Fe2 C76 140.65(12) . . ?
C75 Fe2 C76 40.35(11) . . ?
C77 Fe2 C76 39.97(12) . . ?
C81 Fe2 C76 113.45(11) . . ?
C82 Fe2 C76 112.23(12) . . ?
C2 S1 Ni1 85.27(8) . . ?
N4 C2 S3 124.75(19) . . ?
N4 C2 S1 126.12(19) . . ?
S3 C2 S1 109.07(13) . . ?
C2 S3 Ni1 85.59(8) . . ?
C2 N4 C5 121.0(2) . . ?
C2 N4 C11 121.3(2) . . ?
C5 N4 C11 117.55(19) . . ?
N4 C5 C6 113.53(19) . . ?
N7 C6 C5 113.30(18) . . ?
C8 N7 C6 120.71(19) . . ?
C8 N7 C18 120.05(18) . . ?
C6 N7 C18 119.04(18) . . ?
N7 C8 S9 125.57(17) . . ?
N7 C8 S10 125.12(17) . . ?
S9 C8 S10 109.31(13) . . ?
C8 S9 Ni2 85.99(8) . . ?
C8 S10 Ni2 86.29(8) . . ?
N4 C11 C12 113.3(2) . . ?
N4 C11 C12' 108.7(4) . . ?
C13 C12 C17 120.0 . . ?
C13 C12 C11 121.6(2) . . ?
C17 C12 C11 118.4(2) . . ?
C14 C13 C12 120.0 . . ?
C13 C14 C15 120.0 . . ?
C16 C15 C14 120.0 . . ?
C15 C16 C17 120.0 . . ?
C16 C17 C12 120.0 . . ?
C13' C12' C17' 120.0 . . ?
C13' C12' C11 114.4(12) . . ?
C17' C12' C11 125.6(12) . . ?
C14' C13' C12' 120.0 . . ?
C13' C14' C15' 120.0 . . ?
C16' C15' C14' 120.0 . . ?
C15' C16' C17' 120.0 . . ?
C16' C17' C12' 120.0 . . ?
N7 C18 C19 112.10(18) . . ?
C24 C19 C20 117.7(3) . . ?
C24 C19 C18 120.3(2) . . ?
C20 C19 C18 122.0(2) . . ?
C19 C20 C21 121.0(3) . . ?
C22 C21 C20 120.0(3) . . ?
C23 C22 C21 119.9(3) . . ?
C22 C23 C24 120.2(3) . . ?
C19 C24 C23 121.2(3) . . ?
C38 P25 C26 104.58(11) . . ?
C38 P25 C32 100.47(11) . . ?
C26 P25 C32 106.64(11) . . ?
C38 P25 Ni1 122.47(8) . . ?
C26 P25 Ni1 104.32(8) . . ?
C32 P25 Ni1 116.99(8) . . ?
C31 C26 C27 119.1(2) . . ?
C31 C26 P25 122.7(2) . . ?
C27 C26 P25 117.9(2) . . ?
C28 C27 C26 120.5(3) . . ?
C29 C28 C27 120.2(3) . . ?
C28 C29 C30 119.8(3) . . ?
C29 C30 C31 120.2(3) . . ?
C26 C31 C30 120.2(3) . . ?
C37 C32 C33 118.9(2) . . ?
C37 C32 P25 121.75(19) . . ?
C33 C32 P25 119.37(18) . . ?
C34 C33 C32 120.4(2) . . ?
C33 C34 C35 120.4(3) . . ?
C36 C35 C34 119.7(3) . . ?
C35 C36 C37 120.4(3) . . ?
C36 C37 C32 120.2(3) . . ?
C42 C38 C39 108.1(2) . . ?
C42 C38 P25 124.83(19) . . ?
C39 C38 P25 127.1(2) . . ?
C42 C38 Fe1 69.77(15) . . ?
C39 C38 Fe1 70.69(15) . . ?
P25 C38 Fe1 126.05(13) . . ?
C40 C39 C38 106.9(3) . . ?
C40 C39 Fe1 70.21(18) . . ?
C38 C39 Fe1 68.02(15) . . ?
C41 C40 C39 109.3(2) . . ?
C41 C40 Fe1 70.02(18) . . ?
C39 C40 Fe1 69.22(16) . . ?
C40 C41 C42 108.0(3) . . ?
C40 C41 Fe1 70.13(17) . . ?
C42 C41 Fe1 68.31(15) . . ?
C41 C42 C38 107.7(3) . . ?
C41 C42 Fe1 70.84(16) . . ?
C38 C42 Fe1 68.75(14) . . ?
C47 C43 C44 107.0(2) . . ?
C47 C43 P48 123.5(2) . . ?
C44 C43 P48 129.5(2) . . ?
C47 C43 Fe1 70.07(15) . . ?
C44 C43 Fe1 69.61(16) . . ?
P48 C43 Fe1 122.97(14) . . ?
C45 C44 C43 108.0(3) . . ?
C45 C44 Fe1 71.02(18) . . ?
C43 C44 Fe1 68.63(16) . . ?
C46 C45 C44 108.9(3) . . ?
C46 C45 Fe1 70.32(17) . . ?
C44 C45 Fe1 68.42(16) . . ?
C45 C46 C47 108.0(3) . . ?
C45 C46 Fe1 69.64(18) . . ?
C47 C46 Fe1 68.43(16) . . ?
C46 C47 C43 108.2(3) . . ?
C46 C47 Fe1 70.94(16) . . ?
C43 C47 Fe1 68.36(15) . . ?
C43 P48 C55' 110.8(4) . . ?
C43 P48 C49 107.06(12) . . ?
C55' P48 C49 97.2(4) . . ?
C43 P48 C55 101.0(2) . . ?
C49 P48 C55 105.0(2) . . ?
C43 P48 Ni1 116.54(9) . . ?
C55' P48 Ni1 112.3(4) . . ?
C49 P48 Ni1 111.10(10) . . ?
C55 P48 Ni1 115.01(15) . . ?
C50 C49 C54 119.2(3) . . ?
C50 C49 P48 119.9(2) . . ?
C54 C49 P48 120.9(3) . . ?
C51 C50 C49 120.6(3) . . ?
C50 C51 C52 119.8(4) . . ?
C53 C52 C51 120.2(3) . . ?
C52 C53 C54 120.4(3) . . ?
C53 C54 C49 119.8(4) . . ?
C56 C55 C60 120.0 . . ?
C56 C55 P48 117.2(2) . . ?
C60 C55 P48 122.8(2) . . ?
C57 C56 C55 120.0 . . ?
C56 C57 C58 120.0 . . ?
C59 C58 C57 120.0 . . ?
C60 C59 C58 120.0 . . ?
C59 C60 C55 120.0 . . ?
C56' C55' C60' 120.0 . . ?
C56' C55' P48 123.0(5) . . ?
C60' C55' P48 116.7(5) . . ?
C55' C56' C57' 120.0 . . ?
C58' C57' C56' 120.0 . . ?
C57' C58' C59' 120.0 . . ?
C58' C59' C60' 120.0 . . ?
C59' C60' C55' 120.0 . . ?
C74 P61 C62 101.09(19) . . ?
C74 P61 C68 103.93(11) . . ?
C62 P61 C68 108.5(2) . . ?
C74 P61 C62' 106.3(4) . . ?
C68 P61 C62' 98.8(4) . . ?
C74 P61 Ni2 123.62(8) . . ?
C62 P61 Ni2 106.59(14) . . ?
C68 P61 Ni2 111.97(8) . . ?
C62' P61 Ni2 109.3(4) . . ?
C63 C62 C67 120.0 . . ?
C63 C62 P61 119.1(2) . . ?
C67 C62 P61 120.9(2) . . ?
C62 C63 C64 120.0 . . ?
C63 C64 C65 120.0 . . ?
C64 C65 C66 120.0 . . ?
C67 C66 C65 120.0 . . ?
C66 C67 C62 120.0 . . ?
C63' C62' C67' 120.0 . . ?
C63' C62' P61 118.3(6) . . ?
C67' C62' P61 121.7(6) . . ?
C64' C63' C62' 120.0 . . ?
C63' C64' C65' 120.0 . . ?
C64' C65' C66' 120.0 . . ?
C67' C66' C65' 120.0 . . ?
C66' C67' C62' 120.0 . . ?
C69 C68 C73 118.1(3) . . ?
C69 C68 P61 121.4(2) . . ?
C73 C68 P61 120.48(19) . . ?
C68 C69 C70 120.0(3) . . ?
C71 C70 C69 120.8(3) . . ?
C70 C71 C72 120.0(3) . . ?
C71 C72 C73 120.0(3) . . ?
C72 C73 C68 121.1(3) . . ?
C78 C74 C75 107.0(2) . . ?
C78 C74 P61 128.36(19) . . ?
C75 C74 P61 124.58(19) . . ?
C78 C74 Fe2 68.99(13) . . ?
C75 C74 Fe2 70.10(14) . . ?
P61 C74 Fe2 123.39(12) . . ?
C76 C75 C74 108.1(2) . . ?
C76 C75 Fe2 70.78(15) . . ?
C74 C75 Fe2 68.34(14) . . ?
C77 C76 C75 108.4(2) . . ?
C77 C76 Fe2 69.52(14) . . ?
C75 C76 Fe2 68.88(14) . . ?
C76 C77 C78 108.7(2) . . ?
C76 C77 Fe2 70.51(15) . . ?
C78 C77 Fe2 68.03(14) . . ?
C77 C78 C74 107.8(2) . . ?
C77 C78 Fe2 71.00(14) . . ?
C74 C78 Fe2 69.28(14) . . ?
C83 C79 C80 107.5(2) . . ?
C83 C79 P84 123.5(2) . . ?
C80 C79 P84 128.9(2) . . ?
C83 C79 Fe2 69.97(15) . . ?
C80 C79 Fe2 70.07(15) . . ?
P84 C79 Fe2 123.71(13) . . ?
C81 C80 C79 107.3(3) . . ?
C81 C80 Fe2 70.62(18) . . ?
C79 C80 Fe2 68.08(15) . . ?
C82 C81 C80 109.0(3) . . ?
C82 C81 Fe2 70.19(18) . . ?
C80 C81 Fe2 68.77(15) . . ?
C81 C82 C83 108.5(3) . . ?
C81 C82 Fe2 69.73(18) . . ?
C83 C82 Fe2 68.41(15) . . ?
C82 C83 C79 107.7(3) . . ?
C82 C83 Fe2 71.00(17) . . ?
C79 C83 Fe2 68.25(15) . . ?
C79 P84 C85 106.67(12) . . ?
C79 P84 C91 102.91(11) . . ?
C85 P84 C91 101.81(11) . . ?
C79 P84 Ni2 116.30(9) . . ?
C85 P84 Ni2 111.27(8) . . ?
C91 P84 Ni2 116.41(8) . . ?
C86 C85 C90 119.5(2) . . ?
C86 C85 P84 120.08(19) . . ?
C90 C85 P84 120.4(2) . . ?
C87 C86 C85 120.1(3) . . ?
C86 C87 C88 120.0(3) . . ?
C89 C88 C87 120.4(3) . . ?
C88 C89 C90 120.1(3) . . ?
C89 C90 C85 120.1(3) . . ?
C92 C91 C96 119.4(2) . . ?
C92 C91 P84 119.4(2) . . ?
C96 C91 P84 121.3(2) . . ?
C91 C92 C93 120.6(3) . . ?
C94 C93 C92 119.7(3) . . ?
C93 C94 C95 120.0(3) . . ?
C94 C95 C96 120.4(3) . . ?
C95 C96 C91 119.9(3) . . ?
F11 P10 F15 88.9(2) . . ?
F11 P10 F16 179.56(18) . . ?
F15 P10 F16 90.71(18) . . ?
F11 P10 F13 92.2(2) . . ?
F15 P10 F13 177.6(2) . . ?
F16 P10 F13 88.19(17) . . ?
F11 P10 F12 90.90(16) . . ?
F15 P10 F12 92.37(18) . . ?
F16 P10 F12 89.37(15) . . ?
F13 P10 F12 89.79(15) . . ?
F11 P10 F14 90.09(15) . . ?
F15 P10 F14 89.28(17) . . ?
F16 P10 F14 89.66(15) . . ?
F13 P10 F14 88.54(15) . . ?
F12 P10 F14 178.09(14) . . ?
F23 P20 F26 90.33(14) . . ?
F23 P20 F24 94.5(2) . . ?
F26 P20 F24 90.00(16) . . ?
F23 P20 F21 91.17(17) . . ?
F26 P20 F21 178.29(17) . . ?
F24 P20 F21 90.70(16) . . ?
F23 P20 F22 90.93(17) . . ?
F26 P20 F22 91.90(15) . . ?
F24 P20 F22 174.27(18) . . ?
F21 P20 F22 87.27(15) . . ?
F23 P20 F25 175.80(19) . . ?
F26 P20 F25 88.33(13) . . ?
F24 P20 F25 89.51(18) . . ?
F21 P20 F25 90.11(16) . . ?
F22 P20 F25 85.14(13) . . ?
Cl2 C100 Cl1 108.7(7) . . ?
Cl4 C101 Cl3 117.2(9) . . ?
Cl5 C102 Cl6 111.1(10) . . ?
Cl7 C103 Cl8 115.7(13) . . ?
Cl9 C104 Cl10 115.0(14) . . ?

loop_
_geom_bond_atom_site_label_1
_geom_bond_atom_site_label_2
_geom_bond_distance
_geom_bond_site_symmetry_2
_geom_bond_publ_flag
Ni1 P48 2.2070(7) . ?
Ni1 P25 2.2119(7) . ?
Ni1 S1 2.2143(7) . ?
Ni1 S3 2.2162(7) . ?
Ni2 P84 2.2007(7) . ?
Ni2 S10 2.2100(7) . ?
Ni2 P61 2.2213(7) . ?
Ni2 S9 2.2230(7) . ?
Fe1 C43 2.014(3) . ?
Fe1 C38 2.016(2) . ?
Fe1 C44 2.027(3) . ?
Fe1 C42 2.030(3) . ?
Fe1 C47 2.037(3) . ?
Fe1 C39 2.052(3) . ?
Fe1 C45 2.062(3) . ?
Fe1 C41 2.064(3) . ?
Fe1 C40 2.065(3) . ?
Fe1 C46 2.070(3) . ?
Fe2 C79 2.012(2) . ?
Fe2 C78 2.018(2) . ?
Fe2 C74 2.022(2) . ?
Fe2 C83 2.035(3) . ?
Fe2 C80 2.038(3) . ?
Fe2 C75 2.046(3) . ?
Fe2 C77 2.058(2) . ?
Fe2 C81 2.063(3) . ?
Fe2 C82 2.069(3) . ?
Fe2 C76 2.071(2) . ?
S1 C2 1.727(3) . ?
C2 N4 1.316(3) . ?
C2 S3 1.711(2) . ?
N4 C5 1.468(3) . ?
N4 C11 1.479(3) . ?
C5 C6 1.527(3) . ?
C6 N7 1.475(3) . ?
N7 C8 1.314(3) . ?
N7 C18 1.481(3) . ?
C8 S9 1.713(2) . ?
C8 S10 1.718(2) . ?
C11 C12 1.510(3) . ?
C11 C12' 1.594(11) . ?
C12 C13 1.3900 . ?
C12 C17 1.3900 . ?
C13 C14 1.3900 . ?
C14 C15 1.3900 . ?
C15 C16 1.3900 . ?
C16 C17 1.3900 . ?
C12' C13' 1.3900 . ?
C12' C17' 1.3900 . ?
C13' C14' 1.3900 . ?
C14' C15' 1.3900 . ?
C15' C16' 1.3900 . ?
C16' C17' 1.3900 . ?
C18 C19 1.506(3) . ?
C19 C24 1.377(4) . ?
C19 C20 1.379(4) . ?
C20 C21 1.387(5) . ?
C21 C22 1.369(6) . ?
C22 C23 1.353(5) . ?
C23 C24 1.390(5) . ?
P25 C38 1.803(2) . ?
P25 C26 1.820(2) . ?
P25 C32 1.829(3) . ?
C26 C31 1.379(4) . ?
C26 C27 1.391(4) . ?
C27 C28 1.386(4) . ?
C28 C29 1.369(5) . ?
C29 C30 1.385(5) . ?
C30 C31 1.389(5) . ?
C32 C37 1.392(4) . ?
C32 C33 1.401(3) . ?
C33 C34 1.379(4) . ?
C34 C35 1.384(4) . ?
C35 C36 1.383(5) . ?
C36 C37 1.387(4) . ?
C38 C42 1.433(4) . ?
C38 C39 1.435(4) . ?
C39 C40 1.428(4) . ?
C40 C41 1.407(5) . ?
C41 C42 1.429(4) . ?
C43 C47 1.438(4) . ?
C43 C44 1.441(4) . ?
C43 P48 1.800(3) . ?
C44 C45 1.417(5) . ?
C45 C46 1.415(5) . ?
C46 C47 1.426(4) . ?
P48 C55' 1.802(7) . ?
P48 C49 1.816(3) . ?
P48 C55 1.864(3) . ?
C49 C50 1.389(5) . ?
C49 C54 1.405(4) . ?
C50 C51 1.384(5) . ?
C51 C52 1.386(6) . ?
C52 C53 1.380(7) . ?
C53 C54 1.382(5) . ?
C55 C56 1.3900 . ?
C55 C60 1.3900 . ?
C56 C57 1.3900 . ?
C57 C58 1.3900 . ?
C58 C59 1.3900 . ?
C59 C60 1.3900 . ?
C55' C56' 1.3900 . ?
C55' C60' 1.3900 . ?
C56' C57' 1.3900 . ?
C57' C58' 1.3900 . ?
C58' C59' 1.3900 . ?
C59' C60' 1.3900 . ?
P61 C74 1.814(2) . ?
P61 C62 1.822(2) . ?
P61 C68 1.839(3) . ?
P61 C62' 1.846(7) . ?
C62 C63 1.3900 . ?
C62 C67 1.3900 . ?
C63 C64 1.3900 . ?
C64 C65 1.3900 . ?
C65 C66 1.3900 . ?
C66 C67 1.3900 . ?
C62' C63' 1.3900 . ?
C62' C67' 1.3900 . ?
C63' C64' 1.3900 . ?
C64' C65' 1.3900 . ?
C65' C66' 1.3900 . ?
C66' C67' 1.3900 . ?
C68 C69 1.396(4) . ?
C68 C73 1.397(4) . ?
C69 C70 1.401(5) . ?
C70 C71 1.366(6) . ?
C71 C72 1.377(5) . ?
C72 C73 1.388(4) . ?
C74 C78 1.439(4) . ?
C74 C75 1.443(4) . ?
C75 C76 1.420(4) . ?
C76 C77 1.411(4) . ?
C77 C78 1.427(4) . ?
C79 C83 1.443(4) . ?
C79 C80 1.447(4) . ?
C79 P84 1.797(3) . ?
C80 C81 1.423(5) . ?
C81 C82 1.416(6) . ?
C82 C83 1.424(4) . ?
P84 C85 1.816(3) . ?
P84 C91 1.830(2) . ?
C85 C86 1.394(4) . ?
C85 C90 1.398(4) . ?
C86 C87 1.388(4) . ?
C87 C88 1.388(5) . ?
C88 C89 1.381(5) . ?
C89 C90 1.388(4) . ?
C91 C92 1.391(4) . ?
C91 C96 1.392(4) . ?
C92 C93 1.393(4) . ?
C93 C94 1.382(5) . ?
C94 C95 1.386(5) . ?
C95 C96 1.392(4) . ?
P10 F11 1.562(3) . ?
P10 F15 1.571(3) . ?
P10 F16 1.586(2) . ?
P10 F13 1.589(2) . ?
P10 F12 1.594(3) . ?
P10 F14 1.610(3) . ?
P20 F23 1.565(3) . ?
P20 F26 1.572(2) . ?
P20 F24 1.577(3) . ?
P20 F21 1.586(2) . ?
P20 F22 1.592(2) . ?
P20 F25 1.630(3) . ?
C100 Cl2 1.771(11) . ?
C100 Cl1 1.779(11) . ?
C101 Cl4 1.733(12) . ?
C101 Cl3 1.790(12) . ?
C102 Cl5 1.736(13) . ?
C102 Cl6 1.756(13) . ?
C103 Cl7 1.645(14) . ?
C103 Cl8 1.662(15) . ?
C104 Cl9 1.723(16) . ?
C104 Cl10 1.760(16) . ?
